data_2209582
loop_
_publ_author_name
'Shu-Sheng Zhang'
'Li-Li Xu'
'Hui-Ling Wen'
'Xue-Mei Li'
'Yong-Hong Wen'

_publ_section_title
;
 <i>N</i>-(2-Chlorophenyl)-2-(quinolin-8-yloxy)acetamide
;
_journal_coeditor_code KP2026
_journal_issue 7
_journal_name_full 'Acta Crystallographica Section E'
_journal_page_first o3071
_journal_page_last o3072
_journal_paper_doi 10.1107/S1600536806023889
_journal_volume 62
_journal_year 2006
_chemical_formula_iupac 'C17 H14 Cl N2 O2'
_chemical_formula_moiety 'C17 H14 Cl N2 O2'
_chemical_formula_sum 'C17 H14 Cl N2 O2'
_chemical_formula_weight 313.75
_chemical_name_systematic
;
N-(2-Chlorophenyl)-2-(quinolin-8-yloxy)acetamide
;
_space_group_IT_number 14
_symmetry_cell_setting monoclinic
_symmetry_space_group_name_Hall '-P 2ybc'
_symmetry_space_group_name_H-M 'P 1 21/c 1'
_atom_sites_solution_hydrogens geom
_atom_sites_solution_primary direct
_atom_sites_solution_secondary difmap
_audit_creation_method SHELXL-97
_cell_angle_alpha 90.00
_cell_angle_beta 117.38
_cell_angle_gamma 90.00
_cell_formula_units_Z 4
_cell_length_a 20.245(4)
_cell_length_b 4.0211(7)
_cell_length_c 20.245(4)
_cell_measurement_reflns_used 1142
_cell_measurement_temperature 293(2)
_cell_measurement_theta_max 21.3
_cell_measurement_theta_min 2.3
_cell_volume 1463.5(5)
_computing_cell_refinement 'SAINT (Siemens, 1996)'
_computing_data_collection 'SMART (Siemens, 1996)'
_computing_data_reduction SAINT
_computing_molecular_graphics SHELXTL
_computing_publication_material
;
SHELXTL, PARST (Nardelli, 1995) and PLATON (Spek, 2003)
;
_computing_structure_refinement SHELXTL
_computing_structure_solution 'SHELXTL (Sheldrick, 1997)'
_diffrn_ambient_temperature 293(2)
_diffrn_detector_area_resol_mean 8.33
_diffrn_measured_fraction_theta_full 0.997
_diffrn_measured_fraction_theta_max 0.997
_diffrn_measurement_device_type 'Siemens SMART 1000 CCD area-detector'
_diffrn_measurement_method \w
_diffrn_radiation_monochromator graphite
_diffrn_radiation_source 'fine-focus sealed tube'
_diffrn_radiation_type MoK\a
_diffrn_radiation_wavelength 0.71073
_diffrn_reflns_av_R_equivalents 0.0361
_diffrn_reflns_av_sigmaI/netI 0.0443
_diffrn_reflns_limit_h_max 16
_diffrn_reflns_limit_h_min -25
_diffrn_reflns_limit_k_max 4
_diffrn_reflns_limit_k_min -4
_diffrn_reflns_limit_l_max 25
_diffrn_reflns_limit_l_min -22
_diffrn_reflns_number 7574
_diffrn_reflns_theta_full 26.06
_diffrn_reflns_theta_max 26.06
_diffrn_reflns_theta_min 2.01
_diffrn_standards_number 0
_exptl_absorpt_coefficient_mu 0.270
_exptl_absorpt_correction_T_max 0.9866
_exptl_absorpt_correction_T_min 0.8975
_exptl_absorpt_correction_type multi-scan
_exptl_absorpt_process_details '(SADABS; Sheldrick, 1996)'
_exptl_crystal_colour colourless
_exptl_crystal_density_diffrn 1.424
_exptl_crystal_density_method 'not measured'
_exptl_crystal_description plate
_exptl_crystal_F_000 652
_exptl_crystal_size_max 0.41
_exptl_crystal_size_mid 0.12
_exptl_crystal_size_min 0.05
_refine_diff_density_max 0.188
_refine_diff_density_min -0.355
_refine_ls_extinction_method none
_refine_ls_goodness_of_fit_ref 1.008
_refine_ls_hydrogen_treatment constr
_refine_ls_matrix_type full
_refine_ls_number_parameters 199
_refine_ls_number_reflns 2853
_refine_ls_number_restraints 0
_refine_ls_restrained_S_all 1.008
_refine_ls_R_factor_all 0.0906
_refine_ls_R_factor_gt 0.0537
_refine_ls_shift/su_max 0.000
_refine_ls_shift/su_mean 0.000
_refine_ls_structure_factor_coef Fsqd
_refine_ls_weighting_details 'calc w=1/[\s^2^(Fo^2^)+(0.07P)^2^+0.0875P] where P=(Fo^2^+2Fc^2^)/3'
_refine_ls_weighting_scheme calc
_refine_ls_wR_factor_gt 0.1246
_refine_ls_wR_factor_ref 0.1440
_reflns_number_gt 1826
_reflns_number_total 2853
_reflns_threshold_expression I>2\s(I)
_cod_data_source_file kp2026.cif
_cod_data_source_block I
_cod_original_sg_symbol_H-M 'P 21/c'
_cod_database_code 2209582
_cod_database_fobs_code 2209582

loop_
_symmetry_equiv_pos_as_xyz
'x, y, z'
'-x, y+1/2, -z+1/2'
'-x, -y, -z'
'x, -y-1/2, z-1/2'

loop_
_atom_site_type_symbol
_atom_site_label
_atom_site_fract_x
_atom_site_fract_y
_atom_site_fract_z
_atom_site_U_iso_or_equiv
_atom_site_adp_type
_atom_site_calc_flag
_atom_site_refinement_flags
_atom_site_occupancy
Cl Cl1 0.39619(4) 0.8707(2) 0.44695(4) 0.0702(3) Uani d . 1
O O1 0.16836(10) 0.9844(5) 0.33900(9) 0.0525(5) Uani d . 1
O O2 0.17496(11) 0.4830(5) 0.19988(10) 0.0718(6) Uani d . 1
N N1 0.24373(13) 1.3098(6) 0.46460(12) 0.0557(6) Uani d . 1
H H1A 0.2634 1.2578 0.4363 0.067 Uiso calc R 1
N N2 0.26445(11) 0.6913(5) 0.30940(11) 0.0471(6) Uani d . 1
H H2A 0.2693 0.8013 0.3478 0.057 Uiso calc R 1
C C1 0.17243(14) 1.2288(6) 0.44552(13) 0.0438(6) Uani d . 1
C C2 0.28224(18) 1.4691(7) 0.52718(16) 0.0659(9) Uani d . 1
H H2B 0.3312 1.5244 0.5399 0.079 Uiso calc R 1
C C3 0.2542(2) 1.5611(8) 0.57592(17) 0.0728(10) Uani d . 1
H H3A 0.2837 1.6742 0.6198 0.087 Uiso calc R 1
C C4 0.1828(2) 1.4812(7) 0.55770(17) 0.0707(10) Uani d . 1
H H4A 0.1628 1.5401 0.5893 0.085 Uiso calc R 1
C C5 0.13838(17) 1.3085(7) 0.49078(15) 0.0543(7) Uani d . 1
C C6 0.06350(19) 1.2162(8) 0.46735(18) 0.0654(9) Uani d . 1
H H6A 0.0409 1.2665 0.4970 0.078 Uiso calc R 1
C C7 0.02442(17) 1.0546(8) 0.40185(18) 0.0637(8) Uani d . 1
H H7A -0.0249 0.9964 0.3870 0.076 Uiso calc R 1
C C8 0.05744(15) 0.9743(7) 0.35631(15) 0.0528(7) Uani d . 1
H H8A 0.0298 0.8657 0.3113 0.063 Uiso calc R 1
C C9 0.13009(15) 1.0551(6) 0.37787(13) 0.0441(6) Uani d . 1
C C10 0.13502(14) 0.7790(7) 0.27548(13) 0.0493(7) Uani d . 1
H H10A 0.0995 0.9072 0.2336 0.059 Uiso calc R 1
H H10B 0.1085 0.5987 0.2847 0.059 Uiso calc R 1
C C11 0.19416(15) 0.6389(6) 0.25748(14) 0.0472(7) Uani d . 1
C C12 0.33062(14) 0.5928(6) 0.30990(14) 0.0459(6) Uani d . 1
C C13 0.39777(15) 0.6668(7) 0.37215(14) 0.0525(7) Uani d . 1
C C14 0.46507(17) 0.5774(8) 0.37585(18) 0.0687(9) Uani d . 1
H H14A 0.5091 0.6262 0.4181 0.082 Uiso calc R 1
C C15 0.4669(2) 0.4143(8) 0.3163(2) 0.0768(10) Uani d . 1
H H15A 0.5122 0.3556 0.3182 0.092 Uiso calc R 1
C C16 0.4016(2) 0.3404(8) 0.2549(2) 0.0709(9) Uani d . 1
H H16A 0.4028 0.2311 0.2150 0.085 Uiso calc R 1
C C17 0.33353(17) 0.4254(7) 0.25100(16) 0.0568(7) Uani d . 1
H H17A 0.2897 0.3706 0.2090 0.068 Uiso calc R 1

loop_
_atom_site_aniso_label
_atom_site_aniso_U_11
_atom_site_aniso_U_22
_atom_site_aniso_U_33
_atom_site_aniso_U_12
_atom_site_aniso_U_13
_atom_site_aniso_U_23
Cl1 0.0626(5) 0.0851(6) 0.0535(5) -0.0143(4) 0.0187(4) -0.0070(4)
O1 0.0498(11) 0.0638(12) 0.0483(10) -0.0062(9) 0.0265(9) -0.0138(9)
O2 0.0604(13) 0.0957(16) 0.0542(12) -0.0008(11) 0.0219(10) -0.0271(11)
N1 0.0666(16) 0.0610(15) 0.0474(13) -0.0007(13) 0.0331(12) -0.0042(11)
N2 0.0444(13) 0.0588(14) 0.0389(12) -0.0002(11) 0.0199(10) -0.0055(10)
C1 0.0511(16) 0.0417(15) 0.0463(15) 0.0087(12) 0.0292(13) 0.0102(11)
C2 0.072(2) 0.067(2) 0.0531(18) -0.0067(16) 0.0243(16) -0.0030(15)
C3 0.104(3) 0.062(2) 0.0484(17) -0.0024(19) 0.0320(19) -0.0056(15)
C4 0.115(3) 0.059(2) 0.0540(18) 0.022(2) 0.052(2) 0.0095(15)
C5 0.075(2) 0.0483(17) 0.0493(16) 0.0197(15) 0.0374(15) 0.0148(13)
C6 0.078(2) 0.066(2) 0.077(2) 0.0247(18) 0.0575(19) 0.0223(17)
C7 0.0516(18) 0.070(2) 0.080(2) 0.0145(15) 0.0397(17) 0.0235(17)
C8 0.0480(17) 0.0578(18) 0.0531(16) 0.0073(13) 0.0236(14) 0.0104(13)
C9 0.0465(16) 0.0452(15) 0.0448(14) 0.0081(12) 0.0245(13) 0.0076(12)
C10 0.0461(16) 0.0517(16) 0.0447(15) -0.0017(13) 0.0161(12) -0.0032(12)
C11 0.0514(17) 0.0488(16) 0.0401(14) -0.0008(13) 0.0199(13) -0.0021(12)
C12 0.0499(17) 0.0448(15) 0.0479(15) 0.0005(12) 0.0267(13) 0.0081(12)
C13 0.0519(17) 0.0515(17) 0.0567(17) -0.0027(14) 0.0271(14) 0.0097(13)
C14 0.0521(19) 0.066(2) 0.087(2) -0.0006(16) 0.0312(17) 0.0186(18)
C15 0.067(2) 0.066(2) 0.118(3) 0.0123(18) 0.059(2) 0.016(2)
C16 0.080(2) 0.063(2) 0.090(2) 0.0055(18) 0.057(2) 0.0026(17)
C17 0.0613(19) 0.0567(18) 0.0601(17) 0.0030(14) 0.0345(15) 0.0043(14)

loop_
_atom_type_symbol
_atom_type_description
_atom_type_scat_dispersion_real
_atom_type_scat_dispersion_imag
_atom_type_scat_source
C C 0.0033 0.0016 'International Tables Vol C Tables 4.2.6.8 and 6.1.1.4'
H H 0.0000 0.0000 'International Tables Vol C Tables 4.2.6.8 and 6.1.1.4'
N N 0.0061 0.0033 'International Tables Vol C Tables 4.2.6.8 and 6.1.1.4'
O O 0.0106 0.0060 'International Tables Vol C Tables 4.2.6.8 and 6.1.1.4'
Cl Cl 0.1484 0.1585 'International Tables Vol C Tables 4.2.6.8 and 6.1.1.4'

loop_
_geom_angle_atom_site_label_1
_geom_angle_atom_site_label_2
_geom_angle_atom_site_label_3
_geom_angle
C9 O1 C10 119.1(2)
C2 N1 C1 118.5(2)
C2 N1 H1A 120.8
C1 N1 H1A 120.8
C11 N2 C12 129.2(2)
C11 N2 H2A 115.4
C12 N2 H2A 115.4
N1 C1 C5 122.4(3)
N1 C1 C9 119.1(2)
C5 C1 C9 118.6(3)
N1 C2 C3 124.0(3)
N1 C2 H2B 118.0
C3 C2 H2B 118.0
C4 C3 C2 118.3(3)
C4 C3 H3A 120.8
C2 C3 H3A 120.8
C3 C4 C5 120.3(3)
C3 C4 H4A 119.9
C5 C4 H4A 119.9
C1 C5 C6 119.3(3)
C1 C5 C4 116.6(3)
C6 C5 C4 124.1(3)
C7 C6 C5 120.5(3)
C7 C6 H6A 119.8
C5 C6 H6A 119.8
C6 C7 C8 120.8(3)
C6 C7 H7A 119.6
C8 C7 H7A 119.6
C9 C8 C7 120.2(3)
C9 C8 H8A 119.9
C7 C8 H8A 119.9
O1 C9 C8 125.4(2)
O1 C9 C1 114.0(2)
C8 C9 C1 120.5(2)
O1 C10 C11 109.7(2)
O1 C10 H10A 109.7
C11 C10 H10A 109.7
O1 C10 H10B 109.7
C11 C10 H10B 109.7
H10A C10 H10B 108.2
O2 C11 N2 125.9(3)
O2 C11 C10 118.9(2)
N2 C11 C10 115.1(2)
N2 C12 C17 123.4(2)
N2 C12 C13 118.7(2)
C17 C12 C13 117.9(3)
C14 C13 C12 121.4(3)
C14 C13 Cl1 119.4(2)
C12 C13 Cl1 119.2(2)
C13 C14 C15 119.8(3)
C13 C14 H14A 120.1
C15 C14 H14A 120.1
C16 C15 C14 119.4(3)
C16 C15 H15A 120.3
C14 C15 H15A 120.3
C15 C16 C17 121.2(3)
C15 C16 H16A 119.4
C17 C16 H16A 119.4
C16 C17 C12 120.1(3)
C16 C17 H17A 119.9
C12 C17 H17A 119.9

loop_
_geom_bond_atom_site_label_1
_geom_bond_atom_site_label_2
_geom_bond_distance
_geom_bond_publ_flag
Cl1 C13 1.735(3) yes
O1 C9 1.364(3) yes
O1 C10 1.412(3) yes
O2 C11 1.219(3) yes
N1 C2 1.310(3) ?
N1 C1 1.351(3) ?
N1 H1A 0.8600 ?
N2 C11 1.341(3) yes
N2 C12 1.392(3) yes
N2 H2A 0.8600 ?
C1 C5 1.414(3) ?
C1 C9 1.421(3) ?
C2 C3 1.396(4) ?
C2 H2B 0.9300 ?
C3 C4 1.356(5) ?
C3 H3A 0.9300 ?
C4 C5 1.416(4) ?
C4 H4A 0.9300 ?
C5 C6 1.414(4) ?
C6 C7 1.357(4) ?
C6 H6A 0.9300 ?
C7 C8 1.403(4) ?
C7 H7A 0.9300 ?
C8 C9 1.367(4) ?
C8 H8A 0.9300 ?
C10 C11 1.512(3) ?
C10 H10A 0.9700 ?
C10 H10B 0.9700 ?
C12 C17 1.394(4) ?
C12 C13 1.396(4) ?
C13 C14 1.378(4) ?
C14 C15 1.388(4) ?
C14 H14A 0.9300 ?
C15 C16 1.368(4) ?
C15 H15A 0.9300 ?
C16 C17 1.386(4) ?
C16 H16A 0.9300 ?
C17 H17A 0.9300 ?

loop_
_geom_hbond_atom_site_label_D
_geom_hbond_atom_site_label_H
_geom_hbond_atom_site_label_A
_geom_hbond_site_symmetry_A
_geom_hbond_distance_DH
_geom_hbond_distance_HA
_geom_hbond_distance_DA
_geom_hbond_angle_DHA
_geom_hbond_publ_flag
N1 H1A O1 1_555 0.86 2.30 2.634(3) 103 yes
N2 H2A Cl1 1_555 0.86 2.44 2.925(2) 116 yes
N2 H2A O1 1_555 0.86 2.10 2.570(3) 114 yes
C17 H17A O2 1_555 0.93 2.29 2.894(4) 122 yes

loop_
_geom_torsion_atom_site_label_1
_geom_torsion_atom_site_label_2
_geom_torsion_atom_site_label_3
_geom_torsion_atom_site_label_4
_geom_torsion
C2 N1 C1 C5 -0.3(4)
C2 N1 C1 C9 -179.8(2)
C1 N1 C2 C3 0.1(4)
N1 C2 C3 C4 0.0(5)
C2 C3 C4 C5 0.1(5)
N1 C1 C5 C6 180.0(2)
C9 C1 C5 C6 -0.5(4)
N1 C1 C5 C4 0.4(4)
C9 C1 C5 C4 179.9(2)
C3 C4 C5 C1 -0.3(4)
C3 C4 C5 C6 -179.8(3)
C1 C5 C6 C7 -0.4(4)
C4 C5 C6 C7 179.1(3)
C5 C6 C7 C8 0.4(4)
C6 C7 C8 C9 0.7(4)
C10 O1 C9 C8 -7.8(4)
C10 O1 C9 C1 172.6(2)
C7 C8 C9 O1 178.7(2)
C7 C8 C9 C1 -1.7(4)
N1 C1 C9 O1 0.7(3)
C5 C1 C9 O1 -178.8(2)
N1 C1 C9 C8 -178.9(2)
C5 C1 C9 C8 1.6(4)
C9 O1 C10 C11 -160.5(2)
C12 N2 C11 O2 1.7(4)
C12 N2 C11 C10 179.4(2)
O1 C10 C11 O2 -172.5(2)
O1 C10 C11 N2 9.6(3)
C11 N2 C12 C17 2.9(4)
C11 N2 C12 C13 -177.6(2)
N2 C12 C13 C14 -179.7(2)
C17 C12 C13 C14 -0.2(4)
N2 C12 C13 Cl1 1.2(3)
C17 C12 C13 Cl1 -179.25(19)
C12 C13 C14 C15 0.9(4)
Cl1 C13 C14 C15 180.0(2)
C13 C14 C15 C16 -0.8(5)
C14 C15 C16 C17 0.0(5)
C15 C16 C17 C12 0.8(5)
N2 C12 C17 C16 178.8(2)
C13 C12 C17 C16 -0.7(4)
